data_7155416
loop_
_publ_author_name
'Muthukumar, Alagesan'
'Sekar, Govindasamy'

_publ_section_title
;
 Zinc-catalyzed chemoselective alkylation of \a-keto amides with
 2-alkylazaarenes.
;
_journal_issue 3
_journal_name_full 'Organic &amp; biomolecular chemistry'
_journal_page_first 691
_journal_page_last 700
_journal_paper_doi 10.1039/c6ob02432g
_journal_volume 15
_journal_year 2017
_chemical_formula_moiety 'C24 H20 N2 O2'
_chemical_formula_sum 'C24 H20 N2 O2'
_chemical_formula_weight 368.42
_space_group_crystal_system monoclinic
_space_group_IT_number 14
_space_group_name_Hall '-P 2ybc'
_space_group_name_H-M_alt 'P 1 21/c 1'
_symmetry_space_group_name_Hall '-P 2ybc'
_symmetry_space_group_name_H-M 'P 1 21/c 1'
_atom_sites_solution_hydrogens mixed
_audit_creation_method SHELXL-2014/7
_audit_update_record
;
2016-09-07 deposited with the CCDC.
2016-12-12 downloaded from the CCDC.
;
_cell_angle_alpha 90
_cell_angle_beta 109.2178(17)
_cell_angle_gamma 90
_cell_formula_units_Z 4
_cell_length_a 14.7029(5)
_cell_length_b 5.8234(2)
_cell_length_c 22.2875(7)
_cell_measurement_reflns_used 4019
_cell_measurement_temperature 296(2)
_cell_measurement_theta_max 25.99
_cell_measurement_theta_min 2.79
_cell_volume 1801.93(11)
_computing_cell_refinement 'Bruker SAINT'
_computing_data_collection 'Bruker APEX2'
_computing_data_reduction 'Bruker SAINT'
_computing_molecular_graphics 'Bruker SHELXTL'
_computing_publication_material 'Bruker SHELXTL'
_computing_structure_refinement 'SHELXL-2014/7 (Sheldrick, 2014)'
_computing_structure_solution 'SHELXS-97 (Sheldrick 2008)'
_diffrn_ambient_temperature 296(2)
_diffrn_measured_fraction_theta_full 1.000
_diffrn_measured_fraction_theta_max 1.000
_diffrn_measurement_device_type 'Bruker APEX-II CCD'
_diffrn_measurement_method '\f and \w scans'
_diffrn_radiation_type MoK\a
_diffrn_radiation_wavelength 0.71073
_diffrn_reflns_av_R_equivalents 0.0268
_diffrn_reflns_av_unetI/netI 0.0254
_diffrn_reflns_Laue_measured_fraction_full 1.000
_diffrn_reflns_Laue_measured_fraction_max 1.000
_diffrn_reflns_limit_h_max 17
_diffrn_reflns_limit_h_min -17
_diffrn_reflns_limit_k_max 6
_diffrn_reflns_limit_k_min -6
_diffrn_reflns_limit_l_max 26
_diffrn_reflns_limit_l_min -26
_diffrn_reflns_number 13725
_diffrn_reflns_point_group_measured_fraction_full 1.000
_diffrn_reflns_point_group_measured_fraction_max 1.000
_diffrn_reflns_theta_full 24.999
_diffrn_reflns_theta_max 24.999
_diffrn_reflns_theta_min 1.467
_exptl_absorpt_coefficient_mu 0.087
_exptl_absorpt_correction_T_max 0.983
_exptl_absorpt_correction_T_min 0.979
_exptl_absorpt_correction_type multi-scan
_exptl_absorpt_process_details 'SADABS V2014/5(Bruker AXS.Inc)'
_exptl_crystal_colour white
_exptl_crystal_density_diffrn 1.358
_exptl_crystal_description Block
_exptl_crystal_F_000 776
_exptl_crystal_size_max 0.250
_exptl_crystal_size_mid 0.250
_exptl_crystal_size_min 0.200
_refine_diff_density_max 0.175
_refine_diff_density_min -0.153
_refine_diff_density_rms 0.035
_refine_ls_extinction_coef 0.0110(10)
_refine_ls_extinction_expression Fc^*^=kFc[1+0.001xFc^2^\l^3^/sin(2\q)]^-1/4^
_refine_ls_extinction_method 'SHELXL-2014/7 (Sheldrick 2014'
_refine_ls_goodness_of_fit_ref 1.029
_refine_ls_hydrogen_treatment mixed
_refine_ls_matrix_type full
_refine_ls_number_parameters 262
_refine_ls_number_reflns 3172
_refine_ls_number_restraints 0
_refine_ls_restrained_S_all 1.029
_refine_ls_R_factor_all 0.0547
_refine_ls_R_factor_gt 0.0364
_refine_ls_shift/su_max 0.000
_refine_ls_shift/su_mean 0.000
_refine_ls_structure_factor_coef Fsqd
_refine_ls_weighting_details 'w=1/[\s^2^(Fo^2^)+(0.0474P)^2^+0.4022P] where P=(Fo^2^+2Fc^2^)/3'
_refine_ls_weighting_scheme calc
_refine_ls_wR_factor_gt 0.0872
_refine_ls_wR_factor_ref 0.1006
_reflns_Friedel_coverage 0.000
_reflns_number_gt 2392
_reflns_number_total 3172
_reflns_threshold_expression 'I > 2\s(I)'
_cod_data_source_file c6ob02432g2.cif
_cod_data_source_block KA
_cod_depositor_comments 'Adding full bibliography for 7155416--7155417.cif.'
_cod_database_code 7155416
_shelx_shelxl_version_number 2014/7
_shelx_space_group_comment
; 
The symmetry employed for this shelxl refinement is uniquely defined 
by the following loop, which should always be used as a source of 
symmetry information in preference to the above space-group names. 
They are only intended as comments. 
;
_shelx_estimated_absorpt_t_min 0.979
_shelx_estimated_absorpt_t_max 0.983

loop_
_space_group_symop_operation_xyz
'x, y, z'
'-x, y+1/2, -z+1/2'
'-x, -y, -z'
'x, -y-1/2, z-1/2'

loop_
_atom_site_label
_atom_site_type_symbol
_atom_site_fract_x
_atom_site_fract_y
_atom_site_fract_z
_atom_site_U_iso_or_equiv
_atom_site_adp_type
_atom_site_occupancy
_atom_site_site_symmetry_order
_atom_site_calc_flag
_atom_site_refinement_flags_posn
_atom_site_refinement_flags_adp
C1 C -0.03731(12) 1.3493(3) 0.07893(8) 0.0385(4) Uani 1 1 d . .
H1 H -0.0320 1.4690 0.0526 0.046 Uiso 1 1 calc R U
C2 C -0.10762(12) 1.3524(3) 0.10583(8) 0.0396(4) Uani 1 1 d . .
H2 H -0.1515 1.4730 0.0974 0.048 Uiso 1 1 calc R U
C3 C -0.11419(11) 1.1733(3) 0.14651(7) 0.0340(4) Uani 1 1 d . .
C4 C -0.18278(12) 1.1687(3) 0.17835(8) 0.0424(4) Uani 1 1 d . .
H4 H -0.2273 1.2873 0.1722 0.051 Uiso 1 1 calc R U
C5 C -0.18412(12) 0.9921(3) 0.21786(8) 0.0439(4) Uani 1 1 d . .
H5 H -0.2293 0.9912 0.2389 0.053 Uiso 1 1 calc R U
C6 C -0.11815(12) 0.8118(3) 0.22721(8) 0.0440(4) Uani 1 1 d . .
H6 H -0.1202 0.6912 0.2541 0.053 Uiso 1 1 calc R U
C7 C -0.05071(11) 0.8112(3) 0.19720(8) 0.0388(4) Uani 1 1 d . .
H7 H -0.0070 0.6906 0.2039 0.047 Uiso 1 1 calc R U
C8 C -0.04712(11) 0.9921(2) 0.15629(7) 0.0318(4) Uani 1 1 d . .
N1 N 0.02293(9) 0.9891(2) 0.12755(6) 0.0323(3) Uani 1 1 d . .
C10 C 0.02786(10) 1.1634(2) 0.09107(7) 0.0301(4) Uani 1 1 d . .
C11 C 0.10366(10) 1.1630(2) 0.05926(7) 0.0317(4) Uani 1 1 d . .
H11A H 0.1325 1.3146 0.0641 0.038 Uiso 1 1 calc R U
H11B H 0.0719 1.1377 0.0142 0.038 Uiso 1 1 calc R U
C12 C 0.18463(11) 0.9871(2) 0.08288(7) 0.0304(4) Uani 1 1 d . .
C13 C 0.24999(11) 1.0513(3) 0.15089(7) 0.0309(4) Uani 1 1 d . .
C14 C 0.36093(10) 0.8629(2) 0.24815(7) 0.0312(4) Uani 1 1 d . .
C15 C 0.41725(11) 0.6677(3) 0.26458(8) 0.0371(4) Uani 1 1 d . .
H15 H 0.4080 0.5469 0.2359 0.045 Uiso 1 1 calc R U
C16 C 0.48729(12) 0.6525(3) 0.32362(8) 0.0436(4) Uani 1 1 d . .
H16 H 0.5249 0.5208 0.3346 0.052 Uiso 1 1 calc R U
C17 C 0.50178(12) 0.8302(3) 0.36609(8) 0.0470(5) Uani 1 1 d . .
H17 H 0.5494 0.8198 0.4057 0.056 Uiso 1 1 calc R U
C18 C 0.44561(13) 1.0239(3) 0.34987(8) 0.0465(4) Uani 1 1 d . .
H18 H 0.4552 1.1442 0.3787 0.056 Uiso 1 1 calc R U
C19 C 0.37479(12) 1.0419(3) 0.29086(8) 0.0403(4) Uani 1 1 d . .
H19 H 0.3370 1.1733 0.2801 0.048 Uiso 1 1 calc R U
C20 C 0.24886(11) 0.9819(3) 0.04105(7) 0.0324(4) Uani 1 1 d . .
C21 C 0.30538(12) 0.7905(3) 0.04171(8) 0.0451(4) Uani 1 1 d . .
H21 H 0.3038 0.6662 0.0676 0.054 Uiso 1 1 calc R U
C22 C 0.36401(13) 0.7828(3) 0.00431(9) 0.0541(5) Uani 1 1 d . .
H22 H 0.4015 0.6534 0.0053 0.065 Uiso 1 1 calc R U
C23 C 0.36733(13) 0.9642(3) -0.03423(9) 0.0516(5) Uani 1 1 d . .
H23 H 0.4064 0.9577 -0.0596 0.062 Uiso 1 1 calc R U
C24 C 0.31250(13) 1.1549(3) -0.03496(9) 0.0512(5) Uani 1 1 d . .
H24 H 0.3144 1.2787 -0.0609 0.061 Uiso 1 1 calc R U
C25 C 0.25425(12) 1.1638(3) 0.00272(8) 0.0425(4) Uani 1 1 d . .
H25 H 0.2180 1.2951 0.0022 0.051 Uiso 1 1 calc R U
N2 N 0.28886(9) 0.8672(2) 0.18732(6) 0.0354(3) Uani 1 1 d . .
O1 O 0.14694(8) 0.76047(16) 0.08226(5) 0.0363(3) Uani 1 1 d . .
O2 O 0.26702(8) 1.25125(18) 0.16703(5) 0.0431(3) Uani 1 1 d . .
H1N H 0.2699(11) 0.734(3) 0.1691(8) 0.038(5) Uiso 1 1 d . .
H1O H 0.1059(16) 0.777(4) 0.1027(10) 0.078(7) Uiso 1 1 d . .

loop_
_atom_site_aniso_label
_atom_site_aniso_U_11
_atom_site_aniso_U_22
_atom_site_aniso_U_33
_atom_site_aniso_U_23
_atom_site_aniso_U_13
_atom_site_aniso_U_12
C1 0.0413(10) 0.0370(9) 0.0354(9) 0.0066(7) 0.0103(8) 0.0045(7)
C2 0.0354(9) 0.0382(9) 0.0427(10) 0.0036(8) 0.0092(8) 0.0115(7)
C3 0.0309(9) 0.0361(8) 0.0318(9) -0.0031(7) 0.0061(7) 0.0014(7)
C4 0.0331(9) 0.0448(9) 0.0499(11) -0.0034(8) 0.0144(8) 0.0062(8)
C5 0.0364(10) 0.0520(10) 0.0485(11) -0.0051(9) 0.0209(8) -0.0050(8)
C6 0.0447(10) 0.0449(9) 0.0448(11) 0.0047(8) 0.0179(9) -0.0047(8)
C7 0.0370(9) 0.0375(8) 0.0415(10) 0.0040(8) 0.0122(8) 0.0027(7)
C8 0.0277(8) 0.0349(8) 0.0304(9) -0.0017(7) 0.0063(7) -0.0013(6)
N1 0.0299(7) 0.0336(7) 0.0315(7) 0.0014(6) 0.0074(6) 0.0014(5)
C10 0.0291(8) 0.0314(8) 0.0254(8) -0.0010(7) 0.0030(7) -0.0007(6)
C11 0.0315(8) 0.0329(8) 0.0282(9) 0.0006(7) 0.0064(7) -0.0017(6)
C12 0.0313(8) 0.0293(7) 0.0299(9) -0.0010(7) 0.0090(7) -0.0030(6)
C13 0.0280(8) 0.0338(8) 0.0315(9) 0.0001(7) 0.0106(7) -0.0010(6)
C14 0.0273(8) 0.0377(8) 0.0288(9) 0.0043(7) 0.0096(7) -0.0014(6)
C15 0.0367(9) 0.0385(8) 0.0369(10) 0.0004(7) 0.0131(8) 0.0007(7)
C16 0.0366(10) 0.0461(10) 0.0462(11) 0.0095(9) 0.0109(8) 0.0082(8)
C17 0.0392(10) 0.0607(11) 0.0340(10) 0.0088(9) 0.0023(8) -0.0023(9)
C18 0.0511(11) 0.0508(10) 0.0334(10) -0.0050(8) 0.0084(9) -0.0033(9)
C19 0.0422(10) 0.0407(9) 0.0365(10) 0.0011(8) 0.0111(8) 0.0053(8)
C20 0.0301(8) 0.0364(8) 0.0276(9) -0.0033(7) 0.0051(7) -0.0021(7)
C21 0.0475(11) 0.0447(9) 0.0455(11) 0.0012(8) 0.0184(9) 0.0072(8)
C22 0.0478(11) 0.0594(11) 0.0587(13) -0.0048(10) 0.0226(10) 0.0132(9)
C23 0.0440(10) 0.0722(13) 0.0438(11) -0.0056(10) 0.0215(9) -0.0007(10)
C24 0.0534(12) 0.0584(11) 0.0480(12) 0.0066(9) 0.0251(10) -0.0005(9)
C25 0.0435(10) 0.0427(9) 0.0453(11) 0.0040(8) 0.0203(9) 0.0037(8)
N2 0.0375(8) 0.0328(7) 0.0302(8) 0.0000(6) 0.0033(6) -0.0004(6)
O1 0.0381(7) 0.0294(6) 0.0413(7) -0.0008(5) 0.0129(6) -0.0029(5)
O2 0.0484(7) 0.0348(6) 0.0380(7) -0.0042(5) 0.0032(6) -0.0008(5)

loop_
_atom_type_symbol
_atom_type_description
_atom_type_scat_dispersion_real
_atom_type_scat_dispersion_imag
_atom_type_scat_source
C C 0.0033 0.0016 'International Tables Vol C Tables 4.2.6.8 and 6.1.1.4'
H H 0.0000 0.0000 'International Tables Vol C Tables 4.2.6.8 and 6.1.1.4'
N N 0.0061 0.0033 'International Tables Vol C Tables 4.2.6.8 and 6.1.1.4'
O O 0.0106 0.0060 'International Tables Vol C Tables 4.2.6.8 and 6.1.1.4'

loop_
_geom_angle_atom_site_label_1
_geom_angle_atom_site_label_2
_geom_angle_atom_site_label_3
_geom_angle
C2 C1 C10 119.59(14)
C2 C1 H1 120.2
C10 C1 H1 120.2
C1 C2 C3 119.99(14)
C1 C2 H2 120.0
C3 C2 H2 120.0
C2 C3 C8 117.49(14)
C2 C3 C4 123.40(14)
C8 C3 C4 119.10(14)
C5 C4 C3 120.38(15)
C5 C4 H4 119.8
C3 C4 H4 119.8
C4 C5 C6 120.54(15)
C4 C5 H5 119.7
C6 C5 H5 119.7
C7 C6 C5 120.57(15)
C7 C6 H6 119.7
C5 C6 H6 119.7
C6 C7 C8 120.26(15)
C6 C7 H7 119.9
C8 C7 H7 119.9
N1 C8 C7 119.00(13)
N1 C8 C3 121.84(13)
C7 C8 C3 119.16(14)
C10 N1 C8 118.54(12)
N1 C10 C1 122.51(14)
N1 C10 C11 119.30(13)
C1 C10 C11 118.16(13)
C10 C11 C12 116.93(12)
C10 C11 H11A 108.1
C12 C11 H11A 108.1
C10 C11 H11B 108.1
C12 C11 H11B 108.1
H11A C11 H11B 107.3
O1 C12 C11 111.11(12)
O1 C12 C20 106.93(11)
C11 C12 C20 111.76(12)
O1 C12 C13 110.23(12)
C11 C12 C13 109.72(12)
C20 C12 C13 106.99(12)
O2 C13 N2 125.05(14)
O2 C13 C12 121.31(13)
N2 C13 C12 113.53(13)
C19 C14 C15 119.89(15)
C19 C14 N2 122.64(14)
C15 C14 N2 117.45(14)
C16 C15 C14 119.92(15)
C16 C15 H15 120.0
C14 C15 H15 120.0
C17 C16 C15 120.45(15)
C17 C16 H16 119.8
C15 C16 H16 119.8
C16 C17 C18 119.65(16)
C16 C17 H17 120.2
C18 C17 H17 120.2
C17 C18 C19 120.66(16)
C17 C18 H18 119.7
C19 C18 H18 119.7
C14 C19 C18 119.42(15)
C14 C19 H19 120.3
C18 C19 H19 120.3
C25 C20 C21 117.84(15)
C25 C20 C12 122.36(13)
C21 C20 C12 119.79(13)
C22 C21 C20 120.64(16)
C22 C21 H21 119.7
C20 C21 H21 119.7
C23 C22 C21 120.64(17)
C23 C22 H22 119.7
C21 C22 H22 119.7
C24 C23 C22 119.31(17)
C24 C23 H23 120.3
C22 C23 H23 120.3
C23 C24 C25 120.19(17)
C23 C24 H24 119.9
C25 C24 H24 119.9
C20 C25 C24 121.36(16)
C20 C25 H25 119.3
C24 C25 H25 119.3
C13 N2 C14 128.47(14)
C13 N2 H1N 114.6(11)
C14 N2 H1N 116.7(11)
C12 O1 H1O 102.9(14)

loop_
_geom_bond_atom_site_label_1
_geom_bond_atom_site_label_2
_geom_bond_distance
C1 C2 1.355(2)
C1 C10 1.412(2)
C1 H1 0.9300
C2 C3 1.406(2)
C2 H2 0.9300
C3 C8 1.412(2)
C3 C4 1.412(2)
C4 C5 1.358(2)
C4 H4 0.9300
C5 C6 1.398(2)
C5 H5 0.9300
C6 C7 1.366(2)
C6 H6 0.9300
C7 C8 1.405(2)
C7 H7 0.9300
C8 N1 1.3806(19)
N1 C10 1.3171(18)
C10 C11 1.505(2)
C11 C12 1.527(2)
C11 H11A 0.9700
C11 H11B 0.9700
C12 O1 1.4295(17)
C12 C20 1.530(2)
C12 C13 1.550(2)
C13 O2 1.2201(17)
C13 N2 1.353(2)
C14 C19 1.381(2)
C14 C15 1.383(2)
C14 N2 1.420(2)
C15 C16 1.381(2)
C15 H15 0.9300
C16 C17 1.371(2)
C16 H16 0.9300
C17 C18 1.374(2)
C17 H17 0.9300
C18 C19 1.387(2)
C18 H18 0.9300
C19 H19 0.9300
C20 C25 1.379(2)
C20 C21 1.387(2)
C21 C22 1.383(2)
C21 H21 0.9300
C22 C23 1.372(3)
C22 H22 0.9300
C23 C24 1.369(3)
C23 H23 0.9300
C24 C25 1.384(2)
C24 H24 0.9300
C25 H25 0.9300
N2 H1N 0.879(17)
O1 H1O 0.87(2)

loop_
_geom_torsion_atom_site_label_1
_geom_torsion_atom_site_label_2
_geom_torsion_atom_site_label_3
_geom_torsion_atom_site_label_4
_geom_torsion
C10 C1 C2 C3 1.2(2)
C1 C2 C3 C8 -1.6(2)
C1 C2 C3 C4 177.33(16)
C2 C3 C4 C5 -178.89(16)
C8 C3 C4 C5 0.0(2)
C3 C4 C5 C6 -0.5(3)
C4 C5 C6 C7 0.6(3)
C5 C6 C7 C8 -0.2(2)
C6 C7 C8 N1 178.79(14)
C6 C7 C8 C3 -0.2(2)
C2 C3 C8 N1 0.3(2)
C4 C3 C8 N1 -178.65(14)
C2 C3 C8 C7 179.29(14)
C4 C3 C8 C7 0.3(2)
C7 C8 N1 C10 -177.63(14)
C3 C8 N1 C10 1.4(2)
C8 N1 C10 C1 -1.8(2)
C8 N1 C10 C11 -179.91(12)
C2 C1 C10 N1 0.5(2)
C2 C1 C10 C11 178.66(14)
N1 C10 C11 C12 -13.4(2)
C1 C10 C11 C12 168.37(13)
C10 C11 C12 O1 52.87(17)
C10 C11 C12 C20 172.22(12)
C10 C11 C12 C13 -69.28(16)
O1 C12 C13 O2 -158.39(13)
C11 C12 C13 O2 -35.72(19)
C20 C12 C13 O2 85.70(16)
O1 C12 C13 N2 25.25(17)
C11 C12 C13 N2 147.92(12)
C20 C12 C13 N2 -90.66(14)
C19 C14 C15 C16 -0.1(2)
N2 C14 C15 C16 -178.82(14)
C14 C15 C16 C17 -0.3(2)
C15 C16 C17 C18 0.5(3)
C16 C17 C18 C19 -0.3(3)
C15 C14 C19 C18 0.3(2)
N2 C14 C19 C18 178.92(14)
C17 C18 C19 C14 0.0(2)
O1 C12 C20 C25 143.33(15)
C11 C12 C20 C25 21.5(2)
C13 C12 C20 C25 -98.58(17)
O1 C12 C20 C21 -37.67(18)
C11 C12 C20 C21 -159.47(14)
C13 C12 C20 C21 80.42(16)
C25 C20 C21 C22 -0.9(2)
C12 C20 C21 C22 -179.91(16)
C20 C21 C22 C23 -0.1(3)
C21 C22 C23 C24 0.6(3)
C22 C23 C24 C25 -0.1(3)
C21 C20 C25 C24 1.3(2)
C12 C20 C25 C24 -179.67(15)
C23 C24 C25 C20 -0.8(3)
O2 C13 N2 C14 -5.2(3)
C12 C13 N2 C14 170.97(13)
C19 C14 N2 C13 27.9(2)
C15 C14 N2 C13 -153.44(15)
